data_7207704
loop_
_publ_author_name
'Zhang, Jingjing'
'Sarrafpour, Syena'
'Haas, Terry E.'
'M\"uller, Peter'
'Thomas, Samuel W.'

_publ_section_title
;
 Structure, photophysics, and photooxidation of crowded
 diethynyltetracenes
;
_journal_issue 13
_journal_name_full 'Journal of Materials Chemistry'
_journal_page_first 6182
_journal_paper_doi 10.1039/c2jm16173g
_journal_volume 22
_journal_year 2012
_chemical_formula_sum 'C48 H32 O2'
_chemical_formula_weight 640.74
_chemical_name_systematic
;
?
;
_space_group_IT_number 2
_symmetry_cell_setting triclinic
_symmetry_space_group_name_Hall '-P 1'
_symmetry_space_group_name_H-M 'P -1'
_atom_sites_solution_hydrogens geom
_atom_sites_solution_primary direct
_atom_sites_solution_secondary difmap
_audit_creation_method SHELXL-97
_cell_angle_alpha 101.509(7)
_cell_angle_beta 96.474(7)
_cell_angle_gamma 104.936(5)
_cell_formula_units_Z 2
_cell_length_a 7.0225(15)
_cell_length_b 11.456(3)
_cell_length_c 22.004(6)
_cell_measurement_reflns_used 9106
_cell_measurement_temperature 100(2)
_cell_measurement_theta_max 30.46
_cell_measurement_theta_min 2.32
_cell_volume 1650.6(7)
_computing_cell_refinement 'SAINT 7.46A (Bruker-AXS, 2011)'
_computing_data_collection 'APEX2 v2011.4.0 (Bruker-AXS, 2011)'
_computing_data_reduction 'SAINT 7.46A (Bruker-AXS, 2011)'
_computing_molecular_graphics 'Bruker SHELXTL'
_computing_publication_material 'Bruker SHELXTL'
_computing_structure_refinement 'SHELXL-97 (Sheldrick, 2008)'
_computing_structure_solution 'SHELXS-97 (Sheldrick, 2008)'
_diffrn_ambient_temperature 100(2)
_diffrn_detector_area_resol_mean 8.3
_diffrn_measured_fraction_theta_full 0.985
_diffrn_measured_fraction_theta_max 0.985
_diffrn_measurement_device_type 'Bruker Smart APEX2 CCD'
_diffrn_measurement_method '\f and \w scans'
_diffrn_radiation_monochromator 'Icoatech ImuS multilayer optics'
_diffrn_radiation_source 'ImuS micro-focus sealed tube'
_diffrn_radiation_type MoK\a
_diffrn_radiation_wavelength 0.71073
_diffrn_reflns_av_R_equivalents 0.0505
_diffrn_reflns_av_sigmaI/netI 0.0461
_diffrn_reflns_limit_h_max 10
_diffrn_reflns_limit_h_min -10
_diffrn_reflns_limit_k_max 16
_diffrn_reflns_limit_k_min -16
_diffrn_reflns_limit_l_max 30
_diffrn_reflns_limit_l_min -31
_diffrn_reflns_number 60686
_diffrn_reflns_theta_full 30.55
_diffrn_reflns_theta_max 30.55
_diffrn_reflns_theta_min 1.89
_exptl_absorpt_coefficient_mu 0.077
_exptl_absorpt_correction_T_max 0.9996
_exptl_absorpt_correction_T_min 0.9772
_exptl_absorpt_correction_type multi-scan
_exptl_absorpt_process_details 'SADABS (Sheldrick, 2009)'
_exptl_crystal_colour orange
_exptl_crystal_density_diffrn 1.289
_exptl_crystal_density_method 'not measured'
_exptl_crystal_description plate
_exptl_crystal_F_000 672
_exptl_crystal_size_max 0.30
_exptl_crystal_size_mid 0.20
_exptl_crystal_size_min 0.01
_refine_diff_density_max 0.384
_refine_diff_density_min -0.250
_refine_diff_density_rms 0.052
_refine_ls_extinction_method none
_refine_ls_goodness_of_fit_ref 1.023
_refine_ls_hydrogen_treatment constr
_refine_ls_matrix_type full
_refine_ls_number_parameters 453
_refine_ls_number_reflns 9944
_refine_ls_number_restraints 0
_refine_ls_restrained_S_all 1.023
_refine_ls_R_factor_all 0.0977
_refine_ls_R_factor_gt 0.0551
_refine_ls_shift/su_max 0.000
_refine_ls_shift/su_mean 0.000
_refine_ls_structure_factor_coef Fsqd
_refine_ls_weighting_details 'calc w=1/[\s^2^(Fo^2^)+(0.0602P)^2^+0.7970P] where P=(Fo^2^+2Fc^2^)/3'
_refine_ls_weighting_scheme calc
_refine_ls_wR_factor_gt 0.1310
_refine_ls_wR_factor_ref 0.1535
_reflns_number_gt 6342
_reflns_number_total 9944
_reflns_threshold_expression >2sigma(I)
_cod_data_source_file c2jm16173g.txt
_cod_data_source_block st2
_cod_depositor_comments
;
The following automatic conversions were performed:

'_symmetry_cell_setting' value 'Triclinic' changed to 'triclinic'
according to /home/saulius/struct/CIF-dictionaries/cif_core.dic
dictionary named 'cif_core.dic' version 2.4.1 from 2010-06-29.

Automatic conversion script
Id: cif_fix_values 1715 2011-07-08 13:25:40Z adriana 
;
_cod_original_cell_volume 1650.7(7)
_cod_original_sg_symbol_H-M P-1
_cod_database_code 7207704

loop_
_symmetry_equiv_pos_as_xyz
'x, y, z'
'-x, -y, -z'

loop_
_atom_site_label
_atom_site_type_symbol
_atom_site_fract_x
_atom_site_fract_y
_atom_site_fract_z
_atom_site_U_iso_or_equiv
_atom_site_adp_type
_atom_site_occupancy
_atom_site_symmetry_multiplicity
_atom_site_calc_flag
_atom_site_refinement_flags
C8 C 0.4196(2) 0.13625(14) 0.22190(7) 0.0195(3) Uani 1 1 d .
C13 C 0.4447(2) 0.39386(14) 0.24171(7) 0.0215(3) Uani 1 1 d .
O2 O 0.97463(18) -0.38616(11) -0.02102(6) 0.0315(3) Uani 1 1 d .
C9 C 0.3098(2) 0.19202(14) 0.26648(7) 0.0194(3) Uani 1 1 d .
C11 C 0.5393(2) 0.21178(14) 0.18829(7) 0.0196(3) Uani 1 1 d .
C12 C 0.5488(2) 0.33820(14) 0.19690(7) 0.0210(3) Uani 1 1 d .
C43 C 0.6622(2) 0.16539(14) 0.14310(7) 0.0205(3) Uani 1 1 d .
C5 C 0.1642(2) -0.01445(15) 0.28723(7) 0.0210(3) Uani 1 1 d .
C6 C 0.2707(2) -0.06927(14) 0.24333(7) 0.0198(3) Uani 1 1 d .
C7 C 0.3966(2) 0.00494(14) 0.21125(7) 0.0201(3) Uani 1 1 d .
C14 C 0.3292(2) 0.32178(14) 0.27648(7) 0.0210(3) Uani 1 1 d .
C10 C 0.1833(2) 0.11420(14) 0.29834(7) 0.0200(3) Uani 1 1 d .
C19 C 0.0654(2) 0.15764(15) 0.34187(8) 0.0232(3) Uani 1 1 d .
C28 C 0.4931(2) -0.05934(15) 0.16728(8) 0.0223(3) Uani 1 1 d .
C30 C 0.6603(2) -0.19923(14) 0.09317(7) 0.0219(3) Uani 1 1 d .
O1 O -0.58912(18) 0.17954(13) 0.54622(6) 0.0347(3) Uani 1 1 d .
C32 C 0.9657(2) -0.24726(16) 0.07120(8) 0.0263(3) Uani 1 1 d .
H32 H 1.1048 -0.2356 0.0832 0.032 Uiso 1 1 calc R
C16 C 0.6751(2) 0.53859(16) 0.17089(9) 0.0286(4) Uani 1 1 d .
H16 H 0.7500 0.5875 0.1467 0.034 Uiso 1 1 calc R
C48 C 0.5981(2) 0.14141(15) 0.07842(8) 0.0245(3) Uani 1 1 d .
H48 H 0.4677 0.1438 0.0629 0.029 Uiso 1 1 calc R
C1 C 0.2415(2) -0.20108(15) 0.23163(8) 0.0237(3) Uani 1 1 d .
H1 H 0.3102 -0.2389 0.2023 0.028 Uiso 1 1 calc R
C37 C 0.2343(2) 0.38848(15) 0.32451(8) 0.0234(3) Uani 1 1 d .
C29 C 0.5611(2) -0.12809(15) 0.13310(8) 0.0229(3) Uani 1 1 d .
C31 C 0.8662(2) -0.18232(15) 0.10997(8) 0.0242(3) Uani 1 1 d .
H31 H 0.9380 -0.1258 0.1483 0.029 Uiso 1 1 calc R
C35 C 0.5581(2) -0.28431(15) 0.03726(8) 0.0237(3) Uani 1 1 d .
H35 H 0.4180 -0.2983 0.0260 0.028 Uiso 1 1 calc R
C17 C 0.5752(2) 0.59368(16) 0.21598(9) 0.0286(4) Uani 1 1 d .
H17 H 0.5854 0.6797 0.2223 0.034 Uiso 1 1 calc R
C18 C 0.4649(2) 0.52459(15) 0.25028(8) 0.0257(3) Uani 1 1 d .
H18 H 0.3999 0.5634 0.2805 0.031 Uiso 1 1 calc R
C33 C 0.8623(2) -0.32936(15) 0.01487(8) 0.0252(3) Uani 1 1 d .
C2 C 0.1175(2) -0.27290(16) 0.26165(8) 0.0265(3) Uani 1 1 d .
H2 H 0.0994 -0.3601 0.2528 0.032 Uiso 1 1 calc R
C4 C 0.0372(2) -0.09405(16) 0.31831(8) 0.0262(3) Uani 1 1 d .
H4 H -0.0330 -0.0591 0.3481 0.031 Uiso 1 1 calc R
C44 C 0.8538(2) 0.16105(15) 0.16518(8) 0.0238(3) Uani 1 1 d .
H44 H 0.8990 0.1761 0.2092 0.029 Uiso 1 1 calc R
C15 C 0.6640(2) 0.41579(15) 0.16212(8) 0.0255(3) Uani 1 1 d .
H15 H 0.7339 0.3805 0.1323 0.031 Uiso 1 1 calc R
C20 C -0.0462(2) 0.16768(15) 0.37929(8) 0.0248(3) Uani 1 1 d .
C34 C 0.6560(2) -0.34901(15) -0.00223(8) 0.0247(3) Uani 1 1 d .
H34 H 0.5844 -0.4060 -0.0404 0.030 Uiso 1 1 calc R
C45 C 0.9792(2) 0.13465(16) 0.12276(8) 0.0273(3) Uani 1 1 d .
H45 H 1.1098 0.1321 0.1380 0.033 Uiso 1 1 calc R
C21 C -0.1794(2) 0.17431(15) 0.42374(8) 0.0244(3) Uani 1 1 d .
C24 C -0.4489(2) 0.17500(16) 0.50795(8) 0.0274(3) Uani 1 1 d .
C3 C 0.0152(3) -0.21837(16) 0.30598(8) 0.0284(4) Uani 1 1 d .
H3 H -0.0694 -0.2690 0.3273 0.034 Uiso 1 1 calc R
C25 C -0.2706(3) 0.14721(17) 0.52435(8) 0.0293(4) Uani 1 1 d .
H25 H -0.2406 0.1284 0.5638 0.035 Uiso 1 1 calc R
C46 C 0.9147(3) 0.11231(16) 0.05890(8) 0.0283(4) Uani 1 1 d .
H46 H 1.0015 0.0957 0.0303 0.034 Uiso 1 1 calc R
C23 C -0.4932(3) 0.20101(18) 0.45009(8) 0.0310(4) Uani 1 1 d .
H23 H -0.6157 0.2187 0.4390 0.037 Uiso 1 1 calc R
C42 C 0.3335(3) 0.43540(17) 0.38659(8) 0.0312(4) Uani 1 1 d .
H42 H 0.4607 0.4241 0.3984 0.037 Uiso 1 1 calc R
C38 C 0.0522(3) 0.41190(16) 0.30749(9) 0.0278(3) Uani 1 1 d .
H38 H -0.0137 0.3845 0.2649 0.033 Uiso 1 1 calc R
C26 C -0.1374(3) 0.14750(17) 0.48208(8) 0.0290(4) Uani 1 1 d .
H26 H -0.0155 0.1291 0.4931 0.035 Uiso 1 1 calc R
C47 C 0.7232(3) 0.11405(15) 0.03633(8) 0.0268(3) Uani 1 1 d .
H47 H 0.6776 0.0966 -0.0077 0.032 Uiso 1 1 calc R
C22 C -0.3600(3) 0.20143(17) 0.40835(8) 0.0301(4) Uani 1 1 d .
H22 H -0.3911 0.2202 0.3689 0.036 Uiso 1 1 calc R
C39 C -0.0330(3) 0.47495(17) 0.35245(10) 0.0344(4) Uani 1 1 d .
H39 H -0.1579 0.4891 0.3406 0.041 Uiso 1 1 calc R
C36 C 0.8753(3) -0.46441(18) -0.08093(9) 0.0357(4) Uani 1 1 d .
H36A H 0.7614 -0.5295 -0.0755 0.054 Uiso 1 1 calc R
H36B H 0.9688 -0.5028 -0.1012 0.054 Uiso 1 1 calc R
H36C H 0.8274 -0.4148 -0.1073 0.054 Uiso 1 1 calc R
C41 C 0.2477(3) 0.49871(18) 0.43152(9) 0.0394(5) Uani 1 1 d .
H41 H 0.3157 0.5292 0.4739 0.047 Uiso 1 1 calc R
C40 C 0.0638(3) 0.51737(18) 0.41473(10) 0.0406(5) Uani 1 1 d .
H40 H 0.0042 0.5589 0.4456 0.049 Uiso 1 1 calc R
C27 C -0.5381(3) 0.1671(2) 0.60867(9) 0.0410(5) Uani 1 1 d .
H27A H -0.5218 0.0841 0.6071 0.062 Uiso 1 1 calc R
H27B H -0.6448 0.1781 0.6324 0.062 Uiso 1 1 calc R
H27C H -0.4124 0.2304 0.6295 0.062 Uiso 1 1 calc R

loop_
_atom_site_aniso_label
_atom_site_aniso_U_11
_atom_site_aniso_U_22
_atom_site_aniso_U_33
_atom_site_aniso_U_23
_atom_site_aniso_U_13
_atom_site_aniso_U_12
C8 0.0208(7) 0.0177(7) 0.0219(7) 0.0053(6) 0.0034(5) 0.0086(6)
C13 0.0225(7) 0.0175(7) 0.0258(8) 0.0060(6) 0.0031(6) 0.0078(6)
O2 0.0351(7) 0.0277(7) 0.0395(7) 0.0085(5) 0.0185(5) 0.0170(5)
C9 0.0208(7) 0.0185(7) 0.0210(7) 0.0055(6) 0.0043(5) 0.0084(6)
C11 0.0199(7) 0.0188(7) 0.0222(7) 0.0061(6) 0.0036(5) 0.0082(6)
C12 0.0210(7) 0.0181(7) 0.0261(8) 0.0075(6) 0.0040(6) 0.0075(6)
C43 0.0223(7) 0.0155(7) 0.0267(8) 0.0077(6) 0.0075(6) 0.0072(6)
C5 0.0218(7) 0.0209(8) 0.0223(7) 0.0078(6) 0.0034(6) 0.0074(6)
C6 0.0221(7) 0.0178(7) 0.0219(7) 0.0066(6) 0.0036(6) 0.0085(6)
C7 0.0213(7) 0.0189(7) 0.0227(7) 0.0066(6) 0.0042(6) 0.0090(6)
C14 0.0234(7) 0.0183(7) 0.0227(8) 0.0049(6) 0.0036(6) 0.0086(6)
C10 0.0220(7) 0.0194(7) 0.0197(7) 0.0053(6) 0.0028(5) 0.0079(6)
C19 0.0267(7) 0.0204(8) 0.0249(8) 0.0074(6) 0.0047(6) 0.0092(6)
C28 0.0239(7) 0.0180(7) 0.0270(8) 0.0088(6) 0.0047(6) 0.0069(6)
C30 0.0274(7) 0.0174(7) 0.0264(8) 0.0100(6) 0.0092(6) 0.0105(6)
O1 0.0305(6) 0.0438(8) 0.0329(7) 0.0089(6) 0.0134(5) 0.0129(6)
C32 0.0231(7) 0.0262(8) 0.0341(9) 0.0133(7) 0.0072(6) 0.0095(6)
C16 0.0263(8) 0.0237(8) 0.0404(10) 0.0148(7) 0.0095(7) 0.0082(6)
C48 0.0264(8) 0.0211(8) 0.0288(8) 0.0087(6) 0.0057(6) 0.0090(6)
C1 0.0271(8) 0.0187(8) 0.0281(8) 0.0078(6) 0.0049(6) 0.0097(6)
C37 0.0288(8) 0.0165(7) 0.0278(8) 0.0056(6) 0.0090(6) 0.0097(6)
C29 0.0267(7) 0.0182(7) 0.0268(8) 0.0092(6) 0.0062(6) 0.0078(6)
C31 0.0273(8) 0.0181(8) 0.0295(8) 0.0085(6) 0.0056(6) 0.0081(6)
C35 0.0235(7) 0.0214(8) 0.0296(8) 0.0089(6) 0.0067(6) 0.0090(6)
C17 0.0284(8) 0.0169(8) 0.0439(10) 0.0104(7) 0.0072(7) 0.0098(6)
C18 0.0264(8) 0.0186(8) 0.0344(9) 0.0063(7) 0.0056(6) 0.0104(6)
C33 0.0310(8) 0.0214(8) 0.0324(9) 0.0124(7) 0.0155(7) 0.0147(6)
C2 0.0283(8) 0.0194(8) 0.0352(9) 0.0115(7) 0.0065(7) 0.0085(6)
C4 0.0269(8) 0.0258(9) 0.0304(9) 0.0108(7) 0.0108(6) 0.0096(6)
C44 0.0252(7) 0.0213(8) 0.0269(8) 0.0067(6) 0.0047(6) 0.0093(6)
C15 0.0253(8) 0.0205(8) 0.0346(9) 0.0108(7) 0.0091(6) 0.0084(6)
C20 0.0277(8) 0.0236(8) 0.0261(8) 0.0082(6) 0.0058(6) 0.0101(6)
C34 0.0320(8) 0.0199(8) 0.0244(8) 0.0063(6) 0.0078(6) 0.0092(6)
C45 0.0230(7) 0.0230(8) 0.0386(10) 0.0090(7) 0.0074(7) 0.0093(6)
C21 0.0279(8) 0.0224(8) 0.0250(8) 0.0053(6) 0.0080(6) 0.0094(6)
C24 0.0268(8) 0.0268(9) 0.0290(9) 0.0037(7) 0.0102(6) 0.0085(7)
C3 0.0292(8) 0.0246(8) 0.0358(9) 0.0142(7) 0.0111(7) 0.0079(7)
C25 0.0329(9) 0.0330(10) 0.0258(8) 0.0101(7) 0.0077(7) 0.0124(7)
C46 0.0331(9) 0.0216(8) 0.0363(9) 0.0103(7) 0.0161(7) 0.0113(7)
C23 0.0258(8) 0.0365(10) 0.0333(9) 0.0079(8) 0.0067(7) 0.0133(7)
C42 0.0381(9) 0.0254(9) 0.0296(9) 0.0044(7) 0.0053(7) 0.0100(7)
C38 0.0312(8) 0.0215(8) 0.0351(9) 0.0092(7) 0.0099(7) 0.0117(7)
C26 0.0292(8) 0.0331(9) 0.0310(9) 0.0103(7) 0.0085(7) 0.0164(7)
C47 0.0353(9) 0.0226(8) 0.0260(8) 0.0091(7) 0.0090(7) 0.0102(7)
C22 0.0297(8) 0.0362(10) 0.0282(9) 0.0102(7) 0.0060(7) 0.0140(7)
C39 0.0382(10) 0.0232(9) 0.0513(12) 0.0130(8) 0.0209(8) 0.0167(7)
C36 0.0461(11) 0.0287(10) 0.0382(10) 0.0078(8) 0.0232(8) 0.0142(8)
C41 0.0574(12) 0.0270(10) 0.0312(10) 0.0012(8) 0.0105(9) 0.0108(9)
C40 0.0577(13) 0.0259(10) 0.0454(12) 0.0073(8) 0.0277(10) 0.0175(9)
C27 0.0390(10) 0.0573(14) 0.0302(10) 0.0123(9) 0.0155(8) 0.0143(9)

loop_
_atom_type_symbol
_atom_type_description
_atom_type_scat_dispersion_real
_atom_type_scat_dispersion_imag
_atom_type_scat_source
C C 0.0033 0.0016 'International Tables Vol C Tables 4.2.6.8 and 6.1.1.4'
H H 0.0000 0.0000 'International Tables Vol C Tables 4.2.6.8 and 6.1.1.4'
O O 0.0106 0.0060 'International Tables Vol C Tables 4.2.6.8 and 6.1.1.4'

loop_
_geom_angle_atom_site_label_1
_geom_angle_atom_site_label_2
_geom_angle_atom_site_label_3
_geom_angle
C11 C8 C7 121.67(13)
C11 C8 C9 119.35(13)
C7 C8 C9 118.93(13)
C14 C13 C12 120.25(14)
C14 C13 C18 121.54(14)
C12 C13 C18 118.21(14)
C33 O2 C36 116.95(14)
C14 C9 C10 121.79(13)
C14 C9 C8 119.22(13)
C10 C9 C8 118.98(13)
C12 C11 C8 120.31(14)
C12 C11 C43 115.87(13)
C8 C11 C43 123.82(13)
C11 C12 C13 120.41(13)
C11 C12 C15 121.44(14)
C13 C12 C15 118.14(14)
C48 C43 C44 118.97(14)
C48 C43 C11 120.44(13)
C44 C43 C11 120.07(14)
C10 C5 C6 120.12(13)
C10 C5 C4 121.78(14)
C6 C5 C4 118.10(14)
C7 C6 C5 120.28(14)
C7 C6 C1 121.29(14)
C5 C6 C1 118.41(14)
C6 C7 C28 115.93(14)
C6 C7 C8 120.74(13)
C28 C7 C8 123.31(13)
C13 C14 C9 120.36(14)
C13 C14 C37 116.77(14)
C9 C14 C37 122.85(13)
C5 C10 C19 115.02(13)
C5 C10 C9 120.95(14)
C19 C10 C9 124.02(14)
C20 C19 C10 165.80(17)
C29 C28 C7 170.73(16)
C35 C30 C31 118.48(14)
C35 C30 C29 121.75(15)
C31 C30 C29 119.76(15)
C24 O1 C27 116.90(14)
C31 C32 C33 120.09(15)
C31 C32 H32 120.0
C33 C32 H32 120.0
C15 C16 C17 120.17(15)
C15 C16 H16 119.9
C17 C16 H16 119.9
C47 C48 C43 120.67(15)
C47 C48 H48 119.7
C43 C48 H48 119.7
C2 C1 C6 121.32(15)
C2 C1 H1 119.3
C6 C1 H1 119.3
C42 C37 C38 118.70(15)
C42 C37 C14 120.01(15)
C38 C37 C14 121.15(15)
C28 C29 C30 174.03(17)
C32 C31 C30 120.63(16)
C32 C31 H31 119.7
C30 C31 H31 119.7
C34 C35 C30 121.46(15)
C34 C35 H35 119.3
C30 C35 H35 119.3
C18 C17 C16 120.66(15)
C18 C17 H17 119.7
C16 C17 H17 119.7
C17 C18 C13 121.28(15)
C17 C18 H18 119.4
C13 C18 H18 119.4
O2 C33 C32 115.74(15)
O2 C33 C34 124.15(16)
C32 C33 C34 120.11(15)
C1 C2 C3 120.29(15)
C1 C2 H2 119.9
C3 C2 H2 119.9
C3 C4 C5 121.38(15)
C3 C4 H4 119.3
C5 C4 H4 119.3
C43 C44 C45 120.08(15)
C43 C44 H44 120.0
C45 C44 H44 120.0
C16 C15 C12 121.51(15)
C16 C15 H15 119.2
C12 C15 H15 119.2
C19 C20 C21 177.61(18)
C35 C34 C33 119.19(15)
C35 C34 H34 120.4
C33 C34 H34 120.4
C46 C45 C44 120.36(15)
C46 C45 H45 119.8
C44 C45 H45 119.8
C26 C21 C22 118.48(15)
C26 C21 C20 120.68(15)
C22 C21 C20 120.75(15)
O1 C24 C23 115.57(15)
O1 C24 C25 124.11(16)
C23 C24 C25 120.33(15)
C4 C3 C2 120.49(15)
C4 C3 H3 119.8
C2 C3 H3 119.8
C26 C25 C24 119.09(16)
C26 C25 H25 120.5
C24 C25 H25 120.5
C45 C46 C47 120.08(15)
C45 C46 H46 120.0
C47 C46 H46 120.0
C22 C23 C24 120.32(16)
C22 C23 H23 119.8
C24 C23 H23 119.8
C37 C42 C41 120.54(18)
C37 C42 H42 119.7
C41 C42 H42 119.7
C39 C38 C37 120.51(17)
C39 C38 H38 119.7
C37 C38 H38 119.7
C25 C26 C21 121.25(15)
C25 C26 H26 119.4
C21 C26 H26 119.4
C46 C47 C48 119.81(16)
C46 C47 H47 120.1
C48 C47 H47 120.1
C23 C22 C21 120.53(16)
C23 C22 H22 119.7
C21 C22 H22 119.7
C38 C39 C40 120.21(18)
C38 C39 H39 119.9
C40 C39 H39 119.9
O2 C36 H36A 109.5
O2 C36 H36B 109.5
H36A C36 H36B 109.5
O2 C36 H36C 109.5
H36A C36 H36C 109.5
H36B C36 H36C 109.5
C40 C41 C42 120.29(19)
C40 C41 H41 119.9
C42 C41 H41 119.9
C41 C40 C39 119.64(17)
C41 C40 H40 120.2
C39 C40 H40 120.2
O1 C27 H27A 109.5
O1 C27 H27B 109.5
H27A C27 H27B 109.5
O1 C27 H27C 109.5
H27A C27 H27C 109.5
H27B C27 H27C 109.5

loop_
_geom_bond_atom_site_label_1
_geom_bond_atom_site_label_2
_geom_bond_distance
C8 C11 1.423(2)
C8 C7 1.439(2)
C8 C9 1.462(2)
C13 C14 1.404(2)
C13 C12 1.437(2)
C13 C18 1.439(2)
O2 C33 1.3671(19)
O2 C36 1.424(2)
C9 C14 1.427(2)
C9 C10 1.434(2)
C11 C12 1.406(2)
C11 C43 1.495(2)
C12 C15 1.439(2)
C43 C48 1.393(2)
C43 C44 1.395(2)
C5 C10 1.413(2)
C5 C6 1.432(2)
C5 C4 1.436(2)
C6 C7 1.413(2)
C6 C1 1.436(2)
C7 C28 1.434(2)
C14 C37 1.498(2)
C10 C19 1.432(2)
C19 C20 1.208(2)
C28 C29 1.205(2)
C30 C35 1.393(2)
C30 C31 1.404(2)
C30 C29 1.438(2)
O1 C24 1.3704(19)
O1 C27 1.425(2)
C32 C31 1.385(2)
C32 C33 1.389(2)
C32 H32 0.9500
C16 C15 1.362(2)
C16 C17 1.418(2)
C16 H16 0.9500
C48 C47 1.392(2)
C48 H48 0.9500
C1 C2 1.360(2)
C1 H1 0.9500
C37 C42 1.393(2)
C37 C38 1.399(2)
C31 H31 0.9500
C35 C34 1.385(2)
C35 H35 0.9500
C17 C18 1.360(2)
C17 H17 0.9500
C18 H18 0.9500
C33 C34 1.402(2)
C2 C3 1.415(2)
C2 H2 0.9500
C4 C3 1.360(2)
C4 H4 0.9500
C44 C45 1.396(2)
C44 H44 0.9500
C15 H15 0.9500
C20 C21 1.432(2)
C34 H34 0.9500
C45 C46 1.378(3)
C45 H45 0.9500
C21 C26 1.396(2)
C21 C22 1.403(2)
C24 C23 1.384(2)
C24 C25 1.396(2)
C3 H3 0.9500
C25 C26 1.391(2)
C25 H25 0.9500
C46 C47 1.386(2)
C46 H46 0.9500
C23 C22 1.382(2)
C23 H23 0.9500
C42 C41 1.393(3)
C42 H42 0.9500
C38 C39 1.389(2)
C38 H38 0.9500
C26 H26 0.9500
C47 H47 0.9500
C22 H22 0.9500
C39 C40 1.389(3)
C39 H39 0.9500
C36 H36A 0.9800
C36 H36B 0.9800
C36 H36C 0.9800
C41 C40 1.384(3)
C41 H41 0.9500
C40 H40 0.9500
C27 H27A 0.9800
C27 H27B 0.9800
C27 H27C 0.9800
